data_7213522
loop_
_publ_author_name
'Bernhardt, Paul V.'
'Koch, Rainer'
'Moloney, Daniel W. J.'
'Shtaiwi, Majed'
'Wentrup, Curt'

_publ_section_title
;
 Twisting and planarization in push--pull ethylenesElectronic
 supplementary information (ESI) available: tables of X-ray
 crystallographic bond lengths and angles of compounds 8--19 (including
 selected torsional angles and hydrogen bonds), X-ray crystal structures
 of compounds 10, 11, 13, 16, and 18 (Figs. S1--S5) and packing diagrams
 for 17&#x00B7;H2O and 19&#x00B7;H2O (Figs. S6--S7). See
 http://www.rsc.org/suppdata/p2/b1/b109624a/
;
_journal_issue 3
_journal_name_full 'Journal of the Chemical Society, Perkin Transactions 2'
_journal_page_first 515
_journal_paper_doi 10.1039/b109624a
_journal_year 2002
_chemical_formula_sum 'C9 H12 N2 O4'
_chemical_formula_weight 212.21
_chemical_name_systematic
;
?
;
_space_group_IT_number 2
_symmetry_space_group_name_Hall '-P 1'
_symmetry_space_group_name_H-M 'P -1'
_atom_sites_solution_hydrogens geom
_atom_sites_solution_primary direct
_atom_sites_solution_secondary difmap
_audit_conform_dict_location ftp://ftp.iucr.org/cifdics/cif_core.dic
_audit_conform_dict_name cif_core.dic
_audit_conform_dict_version 2.1
_audit_creation_date 2001-10-16T10:13:31-00:00
_audit_creation_method 'WinGX routine CIF_UPDATE'
_cell_angle_alpha 99.628(6)
_cell_angle_beta 94.446(8)
_cell_angle_gamma 104.090(6)
_cell_formula_units_Z 2
_cell_length_a 5.3920(5)
_cell_length_b 9.3030(5)
_cell_length_c 10.4410(10)
_cell_measurement_temperature 297(2)
_cell_volume 496.98(7)
_computing_structure_refinement 'SHELXL-97 (Sheldrick, 1997)'
_diffrn_ambient_temperature 507(2)
_diffrn_measured_fraction_theta_full 0.989
_diffrn_measured_fraction_theta_max 0.989
_diffrn_radiation_monochromator graphite
_diffrn_radiation_type MoK\a
_diffrn_radiation_wavelength 0.71069
_diffrn_reflns_av_R_equivalents 0.0197
_diffrn_reflns_av_unetI/netI 0.0418
_diffrn_reflns_limit_h_max 6
_diffrn_reflns_limit_h_min 0
_diffrn_reflns_limit_k_max 10
_diffrn_reflns_limit_k_min -11
_diffrn_reflns_limit_l_max 12
_diffrn_reflns_limit_l_min -12
_diffrn_reflns_number 1930
_diffrn_reflns_theta_full 24.97
_diffrn_reflns_theta_max 24.97
_diffrn_reflns_theta_min 1.99
_exptl_absorpt_coefficient_mu 0.113
_exptl_absorpt_correction_T_max 0.9888
_exptl_absorpt_correction_T_min 0.9458
_exptl_crystal_density_diffrn 1.418
_exptl_crystal_density_method 'not measured'
_exptl_crystal_F_000 224
_exptl_crystal_size_max 0.5
_exptl_crystal_size_mid 0.17
_exptl_crystal_size_min 0.1
_refine_diff_density_max 0.151
_refine_diff_density_min -0.205
_refine_diff_density_rms 0.039
_refine_ls_extinction_method none
_refine_ls_goodness_of_fit_ref 1.03
_refine_ls_hydrogen_treatment mixed
_refine_ls_matrix_type full
_refine_ls_number_parameters 144
_refine_ls_number_reflns 1730
_refine_ls_number_restraints 0
_refine_ls_restrained_S_all 1.03
_refine_ls_R_factor_all 0.1006
_refine_ls_R_factor_gt 0.0387
_refine_ls_shift/su_max 0
_refine_ls_shift/su_mean 0
_refine_ls_structure_factor_coef Fsqd
_refine_ls_weighting_details 'calc w=1/[\s^2^(Fo^2^)+(0.0505P)^2^+0.0982P] where P=(Fo^2^+2Fc^2^)/3'
_refine_ls_weighting_scheme calc
_refine_ls_wR_factor_gt 0.0961
_refine_ls_wR_factor_ref 0.119
_reflns_number_gt 955
_reflns_number_total 1730
_reflns_threshold_expression >2sigma(I)
_cod_data_source_file b109624asup1.cif
_cod_data_source_block 1091dm9
_cod_database_code 7213522

loop_
_symmetry_equiv_pos_as_xyz
'x, y, z'
'-x, -y, -z'

loop_
_atom_site_label
_atom_site_type_symbol
_atom_site_fract_x
_atom_site_fract_y
_atom_site_fract_z
_atom_site_U_iso_or_equiv
_atom_site_adp_type
_atom_site_occupancy
_atom_site_symmetry_multiplicity
_atom_site_calc_flag
_atom_site_refinement_flags
O1 O 0.4460(3) 0.89995(18) 0.69893(16) 0.0572(5) Uani 1 1 d .
C2 C 0.2658(5) 0.7703(3) 0.6209(2) 0.0490(6) Uani 1 1 d .
C21 C 0.1248(6) 0.8256(3) 0.5172(3) 0.0740(9) Uani 1 1 d .
H21A H 0.245 0.8716 0.4633 0.111 Uiso 1 1 calc R
H21B H 0.042 0.8986 0.5581 0.111 Uiso 1 1 calc R
H21C H -0.0026 0.742 0.464 0.111 Uiso 1 1 calc R
C22 C 0.4032(6) 0.6558(3) 0.5651(3) 0.0656(8) Uani 1 1 d .
H22A H 0.5307 0.701 0.5143 0.098 Uiso 1 1 calc R
H22B H 0.2811 0.571 0.5102 0.098 Uiso 1 1 calc R
H22C H 0.4854 0.6224 0.6352 0.098 Uiso 1 1 calc R
O3 O 0.0753(3) 0.70377(19) 0.69674(16) 0.0542(5) Uani 1 1 d .
C4 C 0.1580(5) 0.6809(3) 0.8165(2) 0.0489(6) Uani 1 1 d .
O4 O 0.0081(4) 0.5881(2) 0.86253(18) 0.0741(6) Uani 1 1 d .
C5 C 0.4076(4) 0.7690(3) 0.8758(2) 0.0443(6) Uani 1 1 d .
C6 C 0.5518(5) 0.8859(3) 0.8181(2) 0.0500(6) Uani 1 1 d .
O6 O 0.7549(4) 0.9774(2) 0.86457(18) 0.0710(6) Uani 1 1 d .
C7 C 0.5050(5) 0.7497(3) 1.0004(2) 0.0459(6) Uani 1 1 d .
N2 N 0.3868(5) 0.6493(3) 1.0670(2) 0.0574(6) Uani 1 1 d .
H2 H 0.240(6) 0.593(3) 1.037(3) 0.093(12) Uiso 1 1 d .
C9 C 0.5274(6) 0.6624(4) 1.1933(3) 0.0698(9) Uani 1 1 d .
H9A H 0.5555 0.5662 1.2055 0.084 Uiso 1 1 calc R
H9B H 0.4374 0.6994 1.2633 0.084 Uiso 1 1 calc R
C10 C 0.7788(5) 0.7755(3) 1.1878(3) 0.0658(8) Uani 1 1 d .
H10A H 0.8187 0.8577 1.263 0.079 Uiso 1 1 calc R
H10B H 0.9201 0.7279 1.1838 0.079 Uiso 1 1 calc R
N1 N 0.7279(4) 0.8277(3) 1.0684(2) 0.0601(7) Uani 1 1 d .
H1 H 0.831(5) 0.897(3) 1.040(3) 0.069(9) Uiso 1 1 d .

loop_
_atom_site_aniso_label
_atom_site_aniso_U_11
_atom_site_aniso_U_22
_atom_site_aniso_U_33
_atom_site_aniso_U_23
_atom_site_aniso_U_13
_atom_site_aniso_U_12
O1 0.0616(12) 0.0501(10) 0.0542(11) 0.0198(8) -0.0054(9) 0.0009(9)
C2 0.0437(14) 0.0559(15) 0.0457(14) 0.0174(12) -0.0005(12) 0.0068(12)
C21 0.073(2) 0.080(2) 0.0689(19) 0.0300(16) -0.0119(16) 0.0144(16)
C22 0.0663(18) 0.0747(19) 0.0574(17) 0.0116(14) 0.0092(14) 0.0215(16)
O3 0.0372(9) 0.0726(12) 0.0503(10) 0.0195(9) -0.0020(8) 0.0064(8)
C4 0.0403(14) 0.0576(16) 0.0465(15) 0.0126(12) 0.0031(12) 0.0076(12)
O4 0.0475(11) 0.0953(15) 0.0681(13) 0.0362(11) 0.0007(10) -0.0144(10)
C5 0.0397(13) 0.0478(14) 0.0428(14) 0.0108(11) 0.0021(11) 0.0061(11)
C6 0.0517(16) 0.0503(15) 0.0459(15) 0.0150(12) 0.0012(13) 0.0069(13)
O6 0.0608(12) 0.0644(12) 0.0697(13) 0.0235(10) -0.0127(10) -0.0185(10)
C7 0.0438(14) 0.0474(15) 0.0425(14) 0.0092(12) 0.0046(12) 0.0043(12)
N2 0.0528(14) 0.0627(14) 0.0499(13) 0.0203(11) 0.0015(11) -0.0028(12)
C9 0.071(2) 0.088(2) 0.0471(16) 0.0242(15) 0.0015(15) 0.0079(17)
C10 0.0680(19) 0.0725(19) 0.0536(17) 0.0193(14) -0.0064(15) 0.0116(16)
N1 0.0517(14) 0.0673(15) 0.0505(13) 0.0205(12) -0.0084(11) -0.0067(12)

loop_
_atom_type_symbol
_atom_type_description
_atom_type_scat_dispersion_real
_atom_type_scat_dispersion_imag
_atom_type_scat_source
C C 0.0033 0.0016 'International Tables Vol C Tables 4.2.6.8 and 6.1.1.4'
H H 0 0 'International Tables Vol C Tables 4.2.6.8 and 6.1.1.4'
N N 0.0061 0.0033 'International Tables Vol C Tables 4.2.6.8 and 6.1.1.4'
O O 0.0106 0.006 'International Tables Vol C Tables 4.2.6.8 and 6.1.1.4'

loop_
_geom_angle_atom_site_label_1
_geom_angle_atom_site_label_2
_geom_angle_atom_site_label_3
_geom_angle
C6 O1 C2 117.79(18)
O1 C2 O3 110.68(19)
O1 C2 C22 110.3(2)
O3 C2 C22 109.8(2)
O1 C2 C21 106.8(2)
O3 C2 C21 106.2(2)
C22 C2 C21 113.0(2)
C4 O3 C2 117.76(18)
O4 C4 O3 116.2(2)
O4 C4 C5 126.8(2)
O3 C4 C5 116.9(2)
C7 C5 C4 119.6(2)
C7 C5 C6 119.1(2)
C4 C5 C6 121.1(2)
O6 C6 O1 116.4(2)
O6 C6 C5 127.3(2)
O1 C6 C5 116.3(2)
N1 C7 N2 108.9(2)
N1 C7 C5 125.8(2)
N2 C7 C5 125.3(2)
C7 N2 C9 112.4(2)
N2 C9 C10 102.8(2)
N1 C10 C9 102.6(2)
C7 N1 C10 112.6(2)

loop_
_geom_bond_atom_site_label_1
_geom_bond_atom_site_label_2
_geom_bond_distance
O1 C6 1.368(3)
O1 C2 1.429(3)
C2 O3 1.430(3)
C2 C22 1.505(4)
C2 C21 1.505(3)
O3 C4 1.363(3)
C4 O4 1.220(3)
C4 C5 1.425(3)
C5 C7 1.420(3)
C5 C6 1.426(3)
C6 O6 1.218(3)
C7 N1 1.322(3)
C7 N2 1.326(3)
N2 C9 1.440(3)
C9 C10 1.512(4)
C10 N1 1.443(3)

loop_
_geom_torsion_atom_site_label_1
_geom_torsion_atom_site_label_2
_geom_torsion_atom_site_label_3
_geom_torsion_atom_site_label_4
_geom_torsion
C6 O1 C2 O3 48.8(3)
C6 O1 C2 C22 -72.9(3)
C6 O1 C2 C21 164.0(2)
O1 C2 O3 C4 -47.5(3)
C22 C2 O3 C4 74.5(3)
C21 C2 O3 C4 -163.0(2)
C2 O3 C4 O4 -159.8(2)
C2 O3 C4 C5 21.2(3)
O4 C4 C5 C7 1.4(4)
O3 C4 C5 C7 -179.7(2)
O4 C4 C5 C6 -172.7(3)
O3 C4 C5 C6 6.1(4)
C2 O1 C6 O6 158.4(2)
C2 O1 C6 C5 -23.5(3)
C7 C5 C6 O6 -1.4(4)
C4 C5 C6 O6 172.8(3)
C7 C5 C6 O1 -179.2(2)
C4 C5 C6 O1 -5.0(4)
C4 C5 C7 N1 -177.2(3)
C6 C5 C7 N1 -2.9(4)
C4 C5 C7 N2 3.3(4)
C6 C5 C7 N2 177.5(3)
N1 C7 N2 C9 3.5(3)
C5 C7 N2 C9 -176.9(3)
C7 N2 C9 C10 -8.0(3)
N2 C9 C10 N1 8.8(3)
N2 C7 N1 C10 3.0(3)
C5 C7 N1 C10 -176.6(3)
C9 C10 N1 C7 -7.7(3)
